data_2211348
loop_
_publ_author_name
'Deng, Zhao-Peng'
'Gao, Shan'
'Huo, Li-Hua'
'Zhao, Hui'

_publ_section_title Aquabis(4-formylbenzoato-\k<i>O</i>)(1,10-phenanthroline-\k^2^<i>N</i>,<i>N</i>')zinc(II)
_journal_coeditor_code CS2022
_journal_issue 12
_journal_name_full 'Acta Crystallographica Section E'
_journal_page_first m3527
_journal_page_last m3529
_journal_paper_doi 10.1107/S1600536806050239
_journal_volume 62
_journal_year 2006
_chemical_formula_iupac '[Zn (C8 H5 O3)2 (C12 H8 N2) (H2 O)]'
_chemical_formula_moiety 'C28 H20 N2 O7 Zn'
_chemical_formula_sum 'C28 H20 N2 O7 Zn'
_chemical_formula_weight 561.83
_chemical_name_systematic
;
Aquabis(4-formylbenzoato-\kO)(1,10-phenanthroline-\k^2^N,N')zinc(II)
;
_space_group_IT_number 2
_symmetry_cell_setting triclinic
_symmetry_space_group_name_Hall '-P 1'
_symmetry_space_group_name_H-M 'P -1'
_atom_sites_solution_hydrogens geom
_atom_sites_solution_primary direct
_atom_sites_solution_secondary difmap
_cell_angle_alpha 106.87(3)
_cell_angle_beta 93.24(3)
_cell_angle_gamma 95.32(3)
_cell_formula_units_Z 2
_cell_length_a 7.7953(16)
_cell_length_b 10.517(2)
_cell_length_c 15.323(3)
_cell_measurement_reflns_used 9563
_cell_measurement_temperature 295(2)
_cell_measurement_theta_max 27.46
_cell_measurement_theta_min 3.10
_cell_volume 1192.4(5)
_computing_cell_refinement RAPID-AUTO
_computing_data_collection 'RAPID-AUTO (Rigaku, 1998)'
_computing_data_reduction 'CrystalStructure (Rigaku/MSC, 2002)'
_computing_molecular_graphics 'ORTEPII (Johnson, 1976)'
_computing_publication_material SHELXL97
_computing_structure_refinement 'SHELXL97 (Sheldrick, 1997)'
_computing_structure_solution 'SHELXL97 (Sheldrick, 1997)'
_diffrn_ambient_temperature 295(2)
_diffrn_detector_area_resol_mean 10.000
_diffrn_measured_fraction_theta_full 0.980
_diffrn_measured_fraction_theta_max 0.980
_diffrn_measurement_device_type 'Rigaku R-AXIS RAPID'
_diffrn_measurement_method \w
_diffrn_radiation_monochromator graphite
_diffrn_radiation_source 'fine-focus sealed tube'
_diffrn_radiation_type MoK\a
_diffrn_radiation_wavelength 0.71073
_diffrn_reflns_av_R_equivalents 0.0206
_diffrn_reflns_av_sigmaI/netI 0.0287
_diffrn_reflns_limit_h_max 8
_diffrn_reflns_limit_h_min -10
_diffrn_reflns_limit_k_max 13
_diffrn_reflns_limit_k_min -13
_diffrn_reflns_limit_l_max 19
_diffrn_reflns_limit_l_min -19
_diffrn_reflns_number 11625
_diffrn_reflns_theta_full 27.47
_diffrn_reflns_theta_max 27.47
_diffrn_reflns_theta_min 3.09
_diffrn_standards_decay_% 0
_diffrn_standards_interval_count 0
_diffrn_standards_interval_time 0
_diffrn_standards_number 0
_exptl_absorpt_coefficient_mu 1.084
_exptl_absorpt_correction_T_max 0.8543
_exptl_absorpt_correction_T_min 0.6899
_exptl_absorpt_correction_type multi-scan
_exptl_absorpt_process_details '(ABSCOR; Higashi, 1995)'
_exptl_crystal_colour colorless
_exptl_crystal_density_diffrn 1.565
_exptl_crystal_density_method 'not measured'
_exptl_crystal_description prism
_exptl_crystal_F_000 576
_exptl_crystal_size_max 0.37
_exptl_crystal_size_mid 0.29
_exptl_crystal_size_min 0.15
_refine_diff_density_max 0.300
_refine_diff_density_min -0.439
_refine_ls_extinction_method none
_refine_ls_goodness_of_fit_ref 1.077
_refine_ls_hydrogen_treatment mixed
_refine_ls_matrix_type full
_refine_ls_number_parameters 349
_refine_ls_number_reflns 5350
_refine_ls_number_restraints 3
_refine_ls_restrained_S_all 1.076
_refine_ls_R_factor_all 0.0438
_refine_ls_R_factor_gt 0.0326
_refine_ls_shift/su_max 0.001
_refine_ls_shift/su_mean 0.000
_refine_ls_structure_factor_coef Fsqd
_refine_ls_weighting_details 'calc w=1/[\s^2^(Fo^2^)+(0.0414P)^2^+0.354P] where P=(Fo^2^+2Fc^2^)/3'
_refine_ls_weighting_scheme calc
_refine_ls_wR_factor_gt 0.0838
_refine_ls_wR_factor_ref 0.0883
_reflns_number_gt 4346
_reflns_number_total 5350
_reflns_threshold_expression I>2\s(I)
_cod_data_source_file cs2022.cif
_cod_data_source_block I
_cod_database_code 2211348
_cod_database_fobs_code 2211348

loop_
_symmetry_equiv_pos_as_xyz
'x, y, z'
'-x, -y, -z'

loop_
_atom_site_type_symbol
_atom_site_label
_atom_site_fract_x
_atom_site_fract_y
_atom_site_fract_z
_atom_site_U_iso_or_equiv
_atom_site_adp_type
_atom_site_calc_flag
_atom_site_refinement_flags
_atom_site_occupancy
Zn Zn1 0.18404(3) 0.47369(2) 0.383367(16) 0.03710(9) Uani d . 1
O O1W -0.0160(2) 0.58620(18) 0.36790(12) 0.0539(4) Uani d D 1
H H1W1 0.014(4) 0.6564(19) 0.4129(12) 0.081 Uiso d D 1
H H1W2 0.016(4) 0.603(3) 0.3194(11) 0.081 Uiso d D 1
O O1 0.36266(19) 0.53764(14) 0.31156(10) 0.0407(3) Uani d . 1
O O2 0.1666(2) 0.60709(18) 0.22861(11) 0.0521(4) Uani d . 1
O O3 0.9830(2) 0.6746(2) 0.02238(15) 0.0784(6) Uani d . 1
O O4 0.2546(2) 0.59436(15) 0.51212(10) 0.0499(4) Uani d . 1
O O5 0.1513(2) 0.78364(16) 0.50859(11) 0.0566(4) Uani d . 1
O O6 0.6681(3) 0.9217(2) 0.94929(13) 0.0741(6) Uani d . 1
N N1 0.2422(2) 0.31147(16) 0.42970(11) 0.0355(4) Uani d . 1
N N2 0.0629(2) 0.30314(18) 0.27312(12) 0.0400(4) Uani d . 1
C C1 0.3151(3) 0.58337(19) 0.24628(14) 0.0367(4) Uani d . 1
C C2 0.4534(3) 0.60904(19) 0.18603(13) 0.0348(4) Uani d . 1
C C3 0.6261(3) 0.5954(2) 0.20566(15) 0.0435(5) Uani d . 1
H H3 0.6586 0.5714 0.2575 0.052 Uiso calc R 1
C C4 0.7498(3) 0.6173(2) 0.14861(16) 0.0458(5) Uani d . 1
H H4 0.8653 0.6095 0.1626 0.055 Uiso calc R 1
C C5 0.7003(3) 0.6511(2) 0.07019(14) 0.0406(5) Uani d . 1
C C6 0.5282(3) 0.6648(2) 0.05069(14) 0.0432(5) Uani d . 1
H H6 0.4954 0.6877 -0.0016 0.052 Uiso calc R 1
C C7 0.4056(3) 0.6447(2) 0.10808(14) 0.0398(5) Uani d . 1
H H7 0.2908 0.6550 0.0948 0.048 Uiso calc R 1
C C8 0.8301(3) 0.6708(2) 0.00704(17) 0.0510(6) Uani d . 1
H H8 0.7899 0.6811 -0.0485 0.061 Uiso calc R 1
C C9 0.2375(3) 0.7170(2) 0.54555(14) 0.0387(5) Uani d . 1
C C10 0.3327(3) 0.7856(2) 0.63858(14) 0.0365(4) Uani d . 1
C C11 0.3469(3) 0.9235(2) 0.67498(15) 0.0457(5) Uani d . 1
H H11 0.2941 0.9744 0.6431 0.055 Uiso calc R 1
C C12 0.4395(3) 0.9857(2) 0.75879(16) 0.0504(6) Uani d . 1
H H12 0.4520 1.0784 0.7819 0.060 Uiso calc R 1
C C13 0.5135(3) 0.9106(2) 0.80829(15) 0.0440(5) Uani d . 1
C C14 0.4960(3) 0.7724(2) 0.77304(15) 0.0443(5) Uani d . 1
H H14 0.5445 0.7214 0.8063 0.053 Uiso calc R 1
C C15 0.4071(3) 0.7105(2) 0.68897(15) 0.0431(5) Uani d . 1
H H15 0.3964 0.6178 0.6655 0.052 Uiso calc R 1
C C16 0.6087(3) 0.9771(3) 0.89837(17) 0.0559(6) Uani d . 1
H H16 0.6239 1.0701 0.9173 0.067 Uiso calc R 1
C C17 0.3277(3) 0.3166(2) 0.50789(14) 0.0425(5) Uani d . 1
H H17 0.3700 0.4000 0.5479 0.051 Uiso calc R 1
C C18 0.3576(3) 0.2027(2) 0.53315(16) 0.0514(6) Uani d . 1
H H18 0.4182 0.2107 0.5889 0.062 Uiso calc R 1
C C19 0.2974(3) 0.0803(2) 0.47554(17) 0.0527(6) Uani d . 1
H H19 0.3157 0.0038 0.4918 0.063 Uiso calc R 1
C C20 0.2068(3) 0.0693(2) 0.39091(16) 0.0448(5) Uani d . 1
C C21 0.1448(4) -0.0551(2) 0.32498(18) 0.0595(7) Uani d . 1
H H21 0.1621 -0.1344 0.3377 0.071 Uiso calc R 1
C C22 0.0612(4) -0.0596(2) 0.24421(19) 0.0588(7) Uani d . 1
H H22 0.0241 -0.1421 0.2017 0.071 Uiso calc R 1
C C23 0.0291(3) 0.0602(2) 0.22317(15) 0.0456(5) Uani d . 1
C C24 -0.0629(3) 0.0628(3) 0.14196(16) 0.0555(6) Uani d . 1
H H24 -0.1055 -0.0167 0.0976 0.067 Uiso calc R 1
C C25 -0.0891(3) 0.1818(3) 0.12873(16) 0.0545(6) Uani d . 1
H H25 -0.1502 0.1843 0.0755 0.065 Uiso calc R 1
C C26 -0.0240(3) 0.3001(3) 0.19535(16) 0.0494(6) Uani d . 1
H H26 -0.0422 0.3808 0.1849 0.059 Uiso calc R 1
C C27 0.0892(3) 0.1846(2) 0.28671(14) 0.0376(4) Uani d . 1
C C28 0.1815(3) 0.1887(2) 0.37142(14) 0.0359(4) Uani d . 1

loop_
_atom_site_aniso_label
_atom_site_aniso_U_11
_atom_site_aniso_U_22
_atom_site_aniso_U_33
_atom_site_aniso_U_12
_atom_site_aniso_U_13
_atom_site_aniso_U_23
Zn1 0.04193(15) 0.03222(14) 0.03583(14) -0.00120(9) -0.00269(10) 0.01085(10)
O1W 0.0470(9) 0.0603(11) 0.0508(10) 0.0103(8) -0.0006(8) 0.0106(8)
O1 0.0424(8) 0.0438(8) 0.0405(8) 0.0030(6) 0.0011(6) 0.0208(7)
O2 0.0412(9) 0.0694(11) 0.0550(10) 0.0119(8) 0.0034(7) 0.0312(9)
O3 0.0530(12) 0.1199(19) 0.0780(14) 0.0056(11) 0.0115(10) 0.0546(13)
O4 0.0738(11) 0.0325(8) 0.0385(8) 0.0061(7) -0.0093(8) 0.0054(6)
O5 0.0705(11) 0.0424(9) 0.0527(10) 0.0126(8) -0.0148(9) 0.0092(8)
O6 0.0866(14) 0.0798(14) 0.0484(10) 0.0162(11) -0.0150(10) 0.0092(10)
N1 0.0418(9) 0.0310(9) 0.0319(8) -0.0009(7) 0.0010(7) 0.0084(7)
N2 0.0399(9) 0.0407(10) 0.0382(9) -0.0039(7) -0.0015(8) 0.0134(8)
C1 0.0393(11) 0.0283(10) 0.0391(11) -0.0018(8) -0.0036(9) 0.0079(8)
C2 0.0390(10) 0.0286(10) 0.0355(10) 0.0000(8) -0.0008(9) 0.0095(8)
C3 0.0421(11) 0.0489(13) 0.0437(12) 0.0005(9) -0.0054(10) 0.0235(10)
C4 0.0398(11) 0.0516(13) 0.0490(13) 0.0001(9) -0.0014(10) 0.0222(11)
C5 0.0502(12) 0.0336(11) 0.0372(11) -0.0001(9) 0.0033(10) 0.0107(9)
C6 0.0557(13) 0.0396(12) 0.0354(11) 0.0058(10) -0.0010(10) 0.0139(9)
C7 0.0425(11) 0.0379(11) 0.0393(11) 0.0059(9) -0.0021(9) 0.0126(9)
C8 0.0562(15) 0.0523(14) 0.0476(13) 0.0039(11) 0.0051(11) 0.0203(11)
C9 0.0428(11) 0.0341(11) 0.0387(11) -0.0001(9) 0.0038(9) 0.0112(9)
C10 0.0383(10) 0.0345(11) 0.0357(10) 0.0013(8) 0.0036(9) 0.0096(8)
C11 0.0606(14) 0.0355(11) 0.0417(12) 0.0062(10) 0.0010(11) 0.0128(9)
C12 0.0680(16) 0.0336(12) 0.0434(12) 0.0009(10) 0.0024(11) 0.0039(9)
C13 0.0465(12) 0.0446(12) 0.0368(11) 0.0029(9) 0.0038(10) 0.0061(9)
C14 0.0471(12) 0.0458(13) 0.0407(11) 0.0100(10) 0.0002(10) 0.0131(10)
C15 0.0516(13) 0.0328(11) 0.0431(12) 0.0052(9) 0.0032(10) 0.0084(9)
C16 0.0625(16) 0.0531(15) 0.0440(13) 0.0059(12) 0.0002(12) 0.0027(11)
C17 0.0529(13) 0.0382(12) 0.0337(10) 0.0023(9) -0.0010(10) 0.0083(9)
C18 0.0694(16) 0.0475(14) 0.0390(12) 0.0080(11) -0.0032(11) 0.0167(10)
C19 0.0722(16) 0.0397(13) 0.0506(13) 0.0082(11) 0.0020(12) 0.0206(11)
C20 0.0542(13) 0.0331(11) 0.0458(12) 0.0003(9) 0.0045(10) 0.0111(9)
C21 0.0812(18) 0.0302(12) 0.0623(16) -0.0041(11) -0.0020(14) 0.0111(11)
C22 0.0688(16) 0.0359(13) 0.0599(16) -0.0104(11) -0.0022(13) 0.0019(11)
C23 0.0447(12) 0.0434(12) 0.0404(11) -0.0097(9) 0.0006(10) 0.0048(10)
C24 0.0569(14) 0.0545(15) 0.0420(13) -0.0151(11) -0.0032(11) 0.0017(11)
C25 0.0507(14) 0.0677(17) 0.0397(12) -0.0110(12) -0.0094(11) 0.0152(11)
C26 0.0453(12) 0.0554(14) 0.0476(13) -0.0061(10) -0.0067(10) 0.0210(11)
C27 0.0373(10) 0.0364(11) 0.0364(10) -0.0039(8) 0.0038(9) 0.0088(8)
C28 0.0376(10) 0.0338(10) 0.0346(10) -0.0019(8) 0.0053(9) 0.0091(8)

loop_
_atom_type_symbol
_atom_type_description
_atom_type_scat_dispersion_real
_atom_type_scat_dispersion_imag
_atom_type_scat_source
C C 0.0033 0.0016 'International Tables Vol C Tables 4.2.6.8 and 6.1.1.4'
H H 0.0000 0.0000 'International Tables Vol C Tables 4.2.6.8 and 6.1.1.4'
N N 0.0061 0.0033 'International Tables Vol C Tables 4.2.6.8 and 6.1.1.4'
O O 0.0106 0.0060 'International Tables Vol C Tables 4.2.6.8 and 6.1.1.4'
Zn Zn 0.2839 1.4301 'International Tables Vol C Tables 4.2.6.8 and 6.1.1.4'

loop_
_geom_angle_atom_site_label_1
_geom_angle_atom_site_label_2
_geom_angle_atom_site_label_3
_geom_angle
_geom_angle_publ_flag
O1 Zn1 O4 102.08(7) yes
O1 Zn1 O1W 101.35(7) yes
O1 Zn1 N1 115.45(7) yes
O1 Zn1 N2 97.13(7) yes
O4 Zn1 O1W 91.48(7) yes
O4 Zn1 N1 87.83(7) yes
O4 Zn1 N2 159.61(7) yes
O1W Zn1 N1 142.49(7) yes
O1W Zn1 N2 91.39(7) yes
N1 Zn1 N2 77.70(7) yes
Zn1 O1W H1W1 100(2) no
Zn1 O1W H1W2 96(2) no
H1W1 O1W H1W2 107.9(15) no
C1 O1 Zn1 119.67(13) no
C9 O4 Zn1 128.55(14) no
C17 N1 C28 117.95(18) no
C17 N1 Zn1 127.35(14) no
C28 N1 Zn1 114.70(13) no
C26 N2 C27 117.57(19) no
C26 N2 Zn1 129.46(16) no
C27 N2 Zn1 112.91(13) no
O2 C1 O1 125.5(2) no
O2 C1 C2 118.09(18) no
O1 C1 C2 116.45(18) no
C3 C2 C7 119.36(19) no
C3 C2 C1 121.65(18) no
C7 C2 C1 118.98(18) no
C4 C3 C2 120.55(19) no
C4 C3 H3 119.7 no
C2 C3 H3 119.7 no
C3 C4 C5 119.6(2) no
C3 C4 H4 120.2 no
C5 C4 H4 120.2 no
C6 C5 C4 119.8(2) no
C6 C5 C8 119.9(2) no
C4 C5 C8 120.3(2) no
C7 C6 C5 120.54(19) no
C7 C6 H6 119.7 no
C5 C6 H6 119.7 no
C6 C7 C2 120.1(2) no
C6 C7 H7 119.9 no
C2 C7 H7 119.9 no
O3 C8 C5 124.7(2) no
O3 C8 H8 117.6 no
C5 C8 H8 117.6 no
O5 C9 O4 125.7(2) no
O5 C9 C10 118.56(19) no
O4 C9 C10 115.74(19) no
C11 C10 C15 119.1(2) no
C11 C10 C9 120.61(19) no
C15 C10 C9 120.25(19) no
C12 C11 C10 120.1(2) no
C12 C11 H11 119.9 no
C10 C11 H11 119.9 no
C13 C12 C11 120.4(2) no
C13 C12 H12 119.8 no
C11 C12 H12 119.8 no
C12 C13 C14 119.6(2) no
C12 C13 C16 120.2(2) no
C14 C13 C16 120.3(2) no
C15 C14 C13 120.2(2) no
C15 C14 H14 119.9 no
C13 C14 H14 119.9 no
C14 C15 C10 120.6(2) no
C14 C15 H15 119.7 no
C10 C15 H15 119.7 no
O6 C16 C13 125.6(3) no
O6 C16 H16 117.2 no
C13 C16 H16 117.2 no
N1 C17 C18 123.1(2) no
N1 C17 H17 118.5 no
C18 C17 H17 118.5 no
C19 C18 C17 119.3(2) no
C19 C18 H18 120.4 no
C17 C18 H18 120.4 no
C18 C19 C20 119.9(2) no
C18 C19 H19 120.1 no
C20 C19 H19 120.1 no
C28 C20 C19 117.0(2) no
C28 C20 C21 119.4(2) no
C19 C20 C21 123.6(2) no
C22 C21 C20 121.0(2) no
C22 C21 H21 119.5 no
C20 C21 H21 119.5 no
C21 C22 C23 121.0(2) no
C21 C22 H22 119.5 no
C23 C22 H22 119.5 no
C27 C23 C24 116.7(2) no
C27 C23 C22 119.3(2) no
C24 C23 C22 124.0(2) no
C25 C24 C23 119.7(2) no
C25 C24 H24 120.1 no
C23 C24 H24 120.1 no
C24 C25 C26 119.6(2) no
C24 C25 H25 120.2 no
C26 C25 H25 120.2 no
N2 C26 C25 123.1(2) no
N2 C26 H26 118.5 no
C25 C26 H26 118.5 no
N2 C27 C23 123.4(2) no
N2 C27 C28 117.23(18) no
C23 C27 C28 119.4(2) no
N1 C28 C20 122.78(19) no
N1 C28 C27 117.37(18) no
C20 C28 C27 119.84(19) no

loop_
_geom_bond_atom_site_label_1
_geom_bond_atom_site_label_2
_geom_bond_distance
_geom_bond_publ_flag
Zn1 O1 2.0076(15) yes
Zn1 O4 2.0250(17) yes
Zn1 O1W 2.0859(18) yes
Zn1 N1 2.1049(17) yes
Zn1 N2 2.170(2) yes
O1W H1W1 0.854(10) no
O1W H1W2 0.856(10) no
O1 C1 1.281(2) no
O2 C1 1.238(3) no
O3 C8 1.197(3) no
O4 C9 1.265(3) no
O5 C9 1.240(3) no
O6 C16 1.198(3) no
N1 C17 1.322(3) no
N1 C28 1.363(3) no
N2 C26 1.328(3) no
N2 C27 1.354(3) no
C1 C2 1.513(3) no
C2 C3 1.392(3) no
C2 C7 1.393(3) no
C3 C4 1.385(3) no
C3 H3 0.9300 no
C4 C5 1.393(3) no
C4 H4 0.9300 no
C5 C6 1.388(3) no
C5 C8 1.480(3) no
C6 C7 1.377(3) no
C6 H6 0.9300 no
C7 H7 0.9300 no
C8 H8 0.9300 no
C9 C10 1.512(3) no
C10 C11 1.386(3) no
C10 C15 1.394(3) no
C11 C12 1.385(3) no
C11 H11 0.9300 no
C12 C13 1.384(3) no
C12 H12 0.9300 no
C13 C14 1.386(3) no
C13 C16 1.474(3) no
C14 C15 1.376(3) no
C14 H14 0.9300 no
C15 H15 0.9300 no
C16 H16 0.9300 no
C17 C18 1.396(3) no
C17 H17 0.9300 no
C18 C19 1.356(3) no
C18 H18 0.9300 no
C19 C20 1.410(3) no
C19 H19 0.9300 no
C20 C28 1.401(3) no
C20 C21 1.423(3) no
C21 C22 1.352(4) no
C21 H21 0.9300 no
C22 C23 1.429(3) no
C22 H22 0.9300 no
C23 C27 1.405(3) no
C23 C24 1.409(3) no
C24 C25 1.356(4) no
C24 H24 0.9300 no
C25 C26 1.391(3) no
C25 H25 0.9300 no
C26 H26 0.9300 no
C27 C28 1.435(3) no

loop_
_geom_hbond_atom_site_label_D
_geom_hbond_atom_site_label_H
_geom_hbond_atom_site_label_A
_geom_hbond_distance_DH
_geom_hbond_distance_HA
_geom_hbond_distance_DA
_geom_hbond_angle_DHA
_geom_hbond_publ_flag
O1W H1W1 O5 0.854(10) 1.873(15) 2.691(3) 160(3) yes
O1W H1W2 O2 0.856(10) 1.878(16) 2.681(2) 156(3) yes

loop_
_geom_torsion_atom_site_label_1
_geom_torsion_atom_site_label_2
_geom_torsion_atom_site_label_3
_geom_torsion_atom_site_label_4
_geom_torsion
_geom_torsion_publ_flag
O4 Zn1 O1 C1 -120.38(15) no
O1W Zn1 O1 C1 -26.37(16) no
N1 Zn1 O1 C1 146.24(14) no
N2 Zn1 O1 C1 66.50(16) no
O1 Zn1 O4 C9 73.40(19) no
O1W Zn1 O4 C9 -28.54(19) no
N1 Zn1 O4 C9 -171.02(19) no
N2 Zn1 O4 C9 -126.6(2) no
O1 Zn1 N1 C17 89.38(19) no
O4 Zn1 N1 C17 -12.97(18) no
O1W Zn1 N1 C17 -102.6(2) no
N2 Zn1 N1 C17 -178.50(19) no
O1 Zn1 N1 C28 -91.38(15) no
O4 Zn1 N1 C28 166.27(14) no
O1W Zn1 N1 C28 76.66(18) no
N2 Zn1 N1 C28 0.74(14) no
O1 Zn1 N2 C26 -64.6(2) no
O4 Zn1 N2 C26 135.1(2) no
O1W Zn1 N2 C26 37.1(2) no
N1 Zn1 N2 C26 -179.1(2) no
O1 Zn1 N2 C27 112.36(14) no
O4 Zn1 N2 C27 -48.0(3) no
O1W Zn1 N2 C27 -146.02(15) no
N1 Zn1 N2 C27 -2.23(14) no
Zn1 O1 C1 O2 8.9(3) no
Zn1 O1 C1 C2 -170.66(12) no
O2 C1 C2 C3 174.7(2) no
O1 C1 C2 C3 -5.7(3) no
O2 C1 C2 C7 -6.6(3) no
O1 C1 C2 C7 173.02(18) no
C7 C2 C3 C4 0.2(3) no
C1 C2 C3 C4 178.9(2) no
C2 C3 C4 C5 -1.1(3) no
C3 C4 C5 C6 1.1(3) no
C3 C4 C5 C8 -178.2(2) no
C4 C5 C6 C7 -0.3(3) no
C8 C5 C6 C7 179.0(2) no
C5 C6 C7 C2 -0.6(3) no
C3 C2 C7 C6 0.7(3) no
C1 C2 C7 C6 -178.10(19) no
C6 C5 C8 O3 172.1(3) no
C4 C5 C8 O3 -8.6(4) no
Zn1 O4 C9 O5 10.7(3) no
Zn1 O4 C9 C10 -169.05(14) no
O5 C9 C10 C11 -10.5(3) no
O4 C9 C10 C11 169.3(2) no
O5 C9 C10 C15 169.4(2) no
O4 C9 C10 C15 -10.8(3) no
C15 C10 C11 C12 2.4(3) no
C9 C10 C11 C12 -177.7(2) no
C10 C11 C12 C13 -2.2(4) no
C11 C12 C13 C14 0.7(4) no
C11 C12 C13 C16 -178.7(2) no
C12 C13 C14 C15 0.6(3) no
C16 C13 C14 C15 180.0(2) no
C13 C14 C15 C10 -0.4(3) no
C11 C10 C15 C14 -1.1(3) no
C9 C10 C15 C14 179.0(2) no
C12 C13 C16 O6 175.0(3) no
C14 C13 C16 O6 -4.3(4) no
C28 N1 C17 C18 -0.2(3) no
Zn1 N1 C17 C18 178.98(17) no
N1 C17 C18 C19 0.2(4) no
C17 C18 C19 C20 0.5(4) no
C18 C19 C20 C28 -1.0(4) no
C18 C19 C20 C21 177.6(2) no
C28 C20 C21 C22 -0.3(4) no
C19 C20 C21 C22 -178.9(3) no
C20 C21 C22 C23 -1.4(4) no
C21 C22 C23 C27 1.5(4) no
C21 C22 C23 C24 -177.5(3) no
C27 C23 C24 C25 0.0(4) no
C22 C23 C24 C25 179.0(2) no
C23 C24 C25 C26 0.3(4) no
C27 N2 C26 C25 0.5(3) no
Zn1 N2 C26 C25 177.29(17) no
C24 C25 C26 N2 -0.6(4) no
C26 N2 C27 C23 -0.1(3) no
Zn1 N2 C27 C23 -177.46(16) no
C26 N2 C27 C28 -179.30(19) no
Zn1 N2 C27 C28 3.4(2) no
C24 C23 C27 N2 -0.1(3) no
C22 C23 C27 N2 -179.1(2) no
C24 C23 C27 C28 179.0(2) no
C22 C23 C27 C28 0.0(3) no
C17 N1 C28 C20 -0.3(3) no
Zn1 N1 C28 C20 -179.65(16) no
C17 N1 C28 C27 -179.87(19) no
Zn1 N1 C28 C27 0.8(2) no
C19 C20 C28 N1 0.9(3) no
C21 C20 C28 N1 -177.7(2) no
C19 C20 C28 C27 -179.5(2) no
C21 C20 C28 C27 1.8(3) no
N2 C27 C28 N1 -2.9(3) no
C23 C27 C28 N1 177.92(18) no
N2 C27 C28 C20 177.54(19) no
C23 C27 C28 C20 -1.6(3) no
